data_7021864
loop_
_publ_author_name
'Serrano, Jos\'e Luis'
'Garc\'ia, Luis'
'P\'erez, Jos\'e'
'P\'erez, Eduardo'
'Galiana, Jos\'e Miguel'
'Garc\'ia, Joaqu\'in'
'Mart\'inez, Marina'
'S\'anchez, Gregorio'
'da Silva, Ivan'

_publ_section_title
;
 New cyclometallated precursors of unsubstituted N-phenylpyrazole
 [{Pd(phpz)(\m-X)}2] (X = AcO or OH) and study of their reactivity towards
 selected ligands.
;
_journal_issue 1
_journal_name_full 'Dalton transactions (Cambridge, England : 2003)'
_journal_page_first 156
_journal_page_last 168
_journal_paper_doi 10.1039/c0dt00814a
_journal_volume 40
_journal_year 2011
_chemical_formula_moiety 'C26 H24 N8 PD2 S2'
_chemical_formula_sum 'C26 H24 N8 Pd2 S2'
_chemical_formula_weight 725.45
_chemical_name_systematic
;
?
;
_space_group_IT_number 61
_symmetry_cell_setting orthorhombic
_symmetry_space_group_name_Hall '-P 2ac 2ab'
_symmetry_space_group_name_H-M 'P b c a'
_atom_sites_solution_hydrogens geom
_atom_sites_solution_primary direct
_atom_sites_solution_secondary difmap
_audit_creation_method SHELXL-97
_cell_angle_alpha 90.00
_cell_angle_beta 90.00
_cell_angle_gamma 90.00
_cell_formula_units_Z 8
_cell_length_a 11.1797(5)
_cell_length_b 17.5215(7)
_cell_length_c 26.8062(11)
_cell_measurement_temperature 100(2)
_cell_volume 5250.9(4)
_computing_structure_refinement 'SHELXL-97 (Sheldrick, 1997)'
_diffrn_ambient_temperature 100(2)
_diffrn_measured_fraction_theta_full 0.000
_diffrn_measured_fraction_theta_max 0.967
_diffrn_radiation_monochromator graphite
_diffrn_radiation_source 'fine-focus sealed tube'
_diffrn_radiation_type MoK\a
_diffrn_radiation_wavelength 0.71073
_diffrn_reflns_av_R_equivalents 0.0385
_diffrn_reflns_av_sigmaI/netI 0.0226
_diffrn_reflns_limit_h_max 14
_diffrn_reflns_limit_h_min -14
_diffrn_reflns_limit_k_max 23
_diffrn_reflns_limit_k_min -23
_diffrn_reflns_limit_l_max 35
_diffrn_reflns_limit_l_min -34
_diffrn_reflns_number 57537
_diffrn_reflns_theta_full 0.50
_diffrn_reflns_theta_max 28.17
_diffrn_reflns_theta_min 2.29
_exptl_absorpt_coefficient_mu 1.562
_exptl_absorpt_correction_T_max 0.9121
_exptl_absorpt_correction_T_min 0.7556
_exptl_absorpt_correction_type none
_exptl_crystal_colour pale-yellow
_exptl_crystal_density_diffrn 1.835
_exptl_crystal_density_method 'not measured'
_exptl_crystal_description prism
_exptl_crystal_F_000 2880
_exptl_crystal_size_max 0.19
_exptl_crystal_size_mid 0.13
_exptl_crystal_size_min 0.06
_refine_diff_density_max 1.325
_refine_diff_density_min -0.597
_refine_diff_density_rms 0.121
_refine_ls_extinction_method none
_refine_ls_goodness_of_fit_ref 1.209
_refine_ls_hydrogen_treatment constr
_refine_ls_matrix_type full
_refine_ls_number_parameters 343
_refine_ls_number_reflns 6240
_refine_ls_number_restraints 0
_refine_ls_restrained_S_all 1.209
_refine_ls_R_factor_all 0.0451
_refine_ls_R_factor_gt 0.0419
_refine_ls_shift/su_max 0.001
_refine_ls_shift/su_mean 0.000
_refine_ls_structure_factor_coef Fsqd
_refine_ls_weighting_details 'calc w=1/[\s^2^(Fo^2^)+(0.0357P)^2^+15.2285P] where P=(Fo^2^+2Fc^2^)/3'
_refine_ls_weighting_scheme calc
_refine_ls_wR_factor_gt 0.0901
_refine_ls_wR_factor_ref 0.0915
_reflns_number_gt 5927
_reflns_number_total 6240
_reflns_threshold_expression >2sigma(I)
_cod_data_source_file c0dt00814a.txt
_cod_data_source_block compound4
_cod_depositor_comments 'Adding full bibliography for 7021861--7021866.cif.'
_cod_original_sg_symbol_H-M Pbca
_cod_database_code 7021864

loop_
_symmetry_equiv_pos_as_xyz
'x, y, z'
'-x+1/2, -y, z+1/2'
'x+1/2, -y+1/2, -z'
'-x, y+1/2, -z+1/2'
'-x, -y, -z'
'x-1/2, y, -z-1/2'
'-x-1/2, y-1/2, z'
'x, -y-1/2, z-1/2'

loop_
_atom_site_label
_atom_site_type_symbol
_atom_site_fract_x
_atom_site_fract_y
_atom_site_fract_z
_atom_site_U_iso_or_equiv
_atom_site_adp_type
_atom_site_occupancy
_atom_site_symmetry_multiplicity
_atom_site_calc_flag
_atom_site_refinement_flags
N8 N 0.9204(3) 0.25112(17) 0.44575(11) 0.0178(6) Uani 1 1 d .
C25 C 1.0246(3) 0.2372(2) 0.41952(15) 0.0242(8) Uani 1 1 d .
H25 H 1.0987 0.2632 0.4227 0.029 Uiso 1 1 calc R
C15 C 0.4586(3) 0.2346(2) 0.38751(14) 0.0221(8) Uani 1 1 d .
H15 H 0.5129 0.2674 0.4043 0.027 Uiso 1 1 calc R
C24 C 0.9989(3) 0.1784(2) 0.38813(14) 0.0227(8) Uani 1 1 d .
H24 H 1.0539 0.1560 0.3654 0.027 Uiso 1 1 calc R
C18 C 0.3012(3) 0.1426(2) 0.33603(14) 0.0238(8) Uani 1 1 d .
H18 H 0.2478 0.1106 0.3181 0.029 Uiso 1 1 calc R
C17 C 0.2839(4) 0.2208(3) 0.33713(16) 0.0301(9) Uani 1 1 d .
H17 H 0.2184 0.2429 0.3198 0.036 Uiso 1 1 calc R
C16 C 0.3613(4) 0.2660(2) 0.36315(15) 0.0272(9) Uani 1 1 d .
H16 H 0.3482 0.3195 0.3646 0.033 Uiso 1 1 calc R
C13 C 0.9753(3) -0.1037(2) 0.48526(14) 0.0211(8) Uani 1 1 d .
H13A H 0.9915 -0.1228 0.5190 0.032 Uiso 1 1 calc R
H13B H 1.0445 -0.0747 0.4733 0.032 Uiso 1 1 calc R
H13C H 0.9604 -0.1469 0.4628 0.032 Uiso 1 1 calc R
C26 C 0.9018(4) 0.3082(2) 0.48437(15) 0.0255(8) Uani 1 1 d .
H26A H 0.9756 0.3375 0.4892 0.038 Uiso 1 1 calc R
H26B H 0.8801 0.2829 0.5157 0.038 Uiso 1 1 calc R
H26C H 0.8373 0.3428 0.4743 0.038 Uiso 1 1 calc R
Pd1 Pd 0.79598(2) 0.077179(14) 0.346284(9) 0.01238(8) Uani 1 1 d .
Pd2 Pd 0.60610(2) 0.094481(15) 0.422511(10) 0.01403(8) Uani 1 1 d .
S1 S 0.87758(8) -0.02582(5) 0.38704(3) 0.01922(19) Uani 1 1 d .
S2 S 0.69383(8) 0.20168(5) 0.45515(4) 0.0219(2) Uani 1 1 d .
N1 N 0.7110(3) 0.16002(17) 0.30611(11) 0.0161(6) Uani 1 1 d .
C6 C 0.6318(3) 0.0518(2) 0.26623(13) 0.0154(7) Uani 1 1 d .
N7 N 0.8823(3) 0.15613(18) 0.39407(11) 0.0183(6) Uani 1 1 d .
C14 C 0.4793(3) 0.1561(2) 0.38816(13) 0.0164(7) Uani 1 1 d .
N5 N 0.5129(3) 0.00797(17) 0.39039(11) 0.0175(6) Uani 1 1 d .
N4 N 0.8700(3) -0.05413(17) 0.48629(11) 0.0169(6) Uani 1 1 d .
C19 C 0.3976(3) 0.1116(2) 0.36149(13) 0.0179(7) Uani 1 1 d .
C1 C 0.7132(3) 0.0113(2) 0.29613(13) 0.0152(7) Uani 1 1 d .
C12 C 0.8018(4) -0.0382(2) 0.52798(14) 0.0235(8) Uani 1 1 d .
H12 H 0.8144 -0.0569 0.5608 0.028 Uiso 1 1 calc R
C3 C 0.6553(3) -0.1018(2) 0.24921(14) 0.0202(7) Uani 1 1 d .
H3 H 0.6643 -0.1549 0.2432 0.024 Uiso 1 1 calc R
C4 C 0.5748(3) -0.0593(2) 0.22060(14) 0.0222(8) Uani 1 1 d .
H4 H 0.5289 -0.0835 0.1954 0.027 Uiso 1 1 calc R
C5 C 0.5622(3) 0.0183(2) 0.22905(13) 0.0195(7) Uani 1 1 d .
H5 H 0.5075 0.0478 0.2100 0.023 Uiso 1 1 calc R
N3 N 0.7251(3) 0.02218(17) 0.46202(11) 0.0163(6) Uani 1 1 d .
C20 C 0.5226(4) -0.0669(2) 0.38310(15) 0.0241(8) Uani 1 1 d .
H20 H 0.5813 -0.0988 0.3980 0.029 Uiso 1 1 calc R
N2 N 0.6271(3) 0.13138(17) 0.27434(11) 0.0157(6) Uani 1 1 d .
C23 C 0.8362(3) 0.2009(2) 0.42982(13) 0.0166(7) Uani 1 1 d .
C11 C 0.7138(3) 0.0092(2) 0.51291(14) 0.0234(8) Uani 1 1 d .
H11 H 0.6537 0.0304 0.5338 0.028 Uiso 1 1 calc R
N6 N 0.4189(3) 0.03196(19) 0.36190(11) 0.0197(6) Uani 1 1 d .
C2 C 0.7222(3) -0.0668(2) 0.28656(13) 0.0178(7) Uani 1 1 d .
H2 H 0.7754 -0.0968 0.3060 0.021 Uiso 1 1 calc R
C9 C 0.5583(3) 0.1885(2) 0.25605(14) 0.0215(8) Uani 1 1 d .
H9 H 0.4934 0.1831 0.2334 0.026 Uiso 1 1 calc R
C8 C 0.5995(3) 0.2557(2) 0.27624(14) 0.0222(8) Uani 1 1 d .
H8 H 0.5698 0.3057 0.2703 0.027 Uiso 1 1 calc R
C10 C 0.8204(3) -0.0174(2) 0.44697(13) 0.0155(7) Uani 1 1 d .
C22 C 0.3690(4) -0.0270(2) 0.33701(15) 0.0281(9) Uani 1 1 d .
H22 H 0.3028 -0.0246 0.3148 0.034 Uiso 1 1 calc R
C21 C 0.4329(4) -0.0917(2) 0.35008(17) 0.0315(10) Uani 1 1 d .
H21 H 0.4190 -0.1424 0.3390 0.038 Uiso 1 1 calc R
C7 C 0.6941(3) 0.2350(2) 0.30733(14) 0.0192(7) Uani 1 1 d .
H7 H 0.7401 0.2697 0.3267 0.023 Uiso 1 1 calc R

loop_
_atom_site_aniso_label
_atom_site_aniso_U_11
_atom_site_aniso_U_22
_atom_site_aniso_U_33
_atom_site_aniso_U_23
_atom_site_aniso_U_13
_atom_site_aniso_U_12
N8 0.0206(14) 0.0160(14) 0.0167(14) -0.0013(11) -0.0051(12) -0.0027(12)
C25 0.0187(18) 0.027(2) 0.0266(19) 0.0041(16) -0.0015(15) -0.0029(15)
C15 0.0218(18) 0.0235(19) 0.0211(18) 0.0019(15) 0.0023(15) 0.0008(15)
C24 0.0217(18) 0.026(2) 0.0207(18) 0.0000(15) 0.0006(15) 0.0002(15)
C18 0.0170(18) 0.036(2) 0.0186(18) 0.0032(16) -0.0033(14) -0.0020(16)
C17 0.023(2) 0.039(2) 0.028(2) 0.0098(18) -0.0005(17) 0.0037(18)
C16 0.028(2) 0.028(2) 0.026(2) 0.0081(16) 0.0043(17) 0.0088(17)
C13 0.0211(18) 0.0185(18) 0.0236(18) 0.0031(14) -0.0067(15) 0.0049(14)
C26 0.033(2) 0.0210(19) 0.0224(19) -0.0077(15) -0.0040(16) -0.0028(16)
Pd1 0.01232(13) 0.01298(13) 0.01184(13) -0.00047(9) -0.00089(9) 0.00062(9)
Pd2 0.01254(13) 0.01590(14) 0.01364(13) -0.00160(9) -0.00042(10) 0.00170(9)
S1 0.0231(4) 0.0212(4) 0.0134(4) 0.0010(3) 0.0004(3) 0.0089(3)
S2 0.0159(4) 0.0234(5) 0.0263(5) -0.0093(4) -0.0015(4) 0.0016(3)
N1 0.0157(14) 0.0170(14) 0.0154(14) 0.0007(11) -0.0009(11) -0.0006(11)
C6 0.0145(16) 0.0171(17) 0.0146(16) 0.0004(13) 0.0040(13) -0.0024(13)
N7 0.0199(15) 0.0184(15) 0.0166(14) 0.0000(12) -0.0060(12) -0.0001(12)
C14 0.0122(15) 0.0237(18) 0.0132(15) 0.0022(13) 0.0024(13) 0.0033(13)
N5 0.0158(14) 0.0204(15) 0.0161(14) 0.0003(12) 0.0028(12) -0.0017(12)
N4 0.0187(15) 0.0144(14) 0.0176(14) 0.0006(11) -0.0027(12) 0.0020(11)
C19 0.0149(16) 0.0242(18) 0.0147(16) 0.0021(14) 0.0030(13) 0.0012(14)
C1 0.0139(15) 0.0177(17) 0.0140(15) -0.0001(13) 0.0016(13) -0.0012(13)
C12 0.032(2) 0.0231(19) 0.0154(17) 0.0040(14) 0.0020(15) 0.0014(16)
C3 0.0249(19) 0.0143(16) 0.0214(18) -0.0009(14) 0.0011(15) -0.0028(14)
C4 0.0219(18) 0.0250(19) 0.0197(18) -0.0005(15) -0.0017(15) -0.0076(15)
C5 0.0171(16) 0.0246(19) 0.0168(17) 0.0028(14) -0.0021(14) -0.0026(14)
N3 0.0159(14) 0.0195(15) 0.0135(13) 0.0005(11) 0.0005(11) 0.0024(11)
C20 0.030(2) 0.0186(18) 0.0240(19) 0.0023(15) 0.0034(16) -0.0031(15)
N2 0.0168(14) 0.0163(14) 0.0139(14) 0.0006(11) -0.0011(11) 0.0010(11)
C23 0.0163(16) 0.0151(16) 0.0184(17) 0.0006(13) -0.0056(14) 0.0002(13)
C11 0.0228(19) 0.026(2) 0.0219(19) 0.0005(15) 0.0051(15) 0.0022(15)
N6 0.0152(14) 0.0274(17) 0.0167(14) 0.0006(13) 0.0003(12) -0.0033(12)
C2 0.0170(17) 0.0181(17) 0.0182(17) 0.0014(13) 0.0015(14) 0.0012(13)
C9 0.0211(18) 0.0266(19) 0.0167(17) 0.0019(15) 0.0013(14) 0.0072(15)
C8 0.0277(19) 0.0173(17) 0.0216(18) 0.0027(14) 0.0023(15) 0.0065(15)
C10 0.0145(15) 0.0160(16) 0.0160(16) -0.0004(13) -0.0049(13) -0.0012(13)
C22 0.026(2) 0.033(2) 0.025(2) -0.0037(17) -0.0021(16) -0.0095(17)
C21 0.035(2) 0.024(2) 0.035(2) -0.0038(17) 0.0045(19) -0.0080(18)
C7 0.0219(18) 0.0150(17) 0.0206(18) 0.0029(13) 0.0025(15) -0.0009(14)

loop_
_atom_type_symbol
_atom_type_description
_atom_type_scat_dispersion_real
_atom_type_scat_dispersion_imag
_atom_type_scat_source
C C 0.0033 0.0016 'International Tables Vol C Tables 4.2.6.8 and 6.1.1.4'
H H 0.0000 0.0000 'International Tables Vol C Tables 4.2.6.8 and 6.1.1.4'
N N 0.0061 0.0033 'International Tables Vol C Tables 4.2.6.8 and 6.1.1.4'
Pd Pd -0.9988 1.0072 'International Tables Vol C Tables 4.2.6.8 and 6.1.1.4'
S S 0.1246 0.1234 'International Tables Vol C Tables 4.2.6.8 and 6.1.1.4'

loop_
_geom_angle_atom_site_label_1
_geom_angle_atom_site_label_2
_geom_angle_atom_site_label_3
_geom_angle
C23 N8 C25 108.0(3)
C23 N8 C26 124.8(3)
C25 N8 C26 127.1(3)
C24 C25 N8 105.7(3)
C16 C15 C14 121.9(4)
C25 C24 N7 110.1(3)
C17 C18 C19 119.1(4)
C16 C17 C18 119.8(4)
C17 C16 C15 120.6(4)
C1 Pd1 N1 80.84(13)
C1 Pd1 N7 174.18(13)
N1 Pd1 N7 93.82(12)
C1 Pd1 S1 92.85(10)
N1 Pd1 S1 173.49(9)
N7 Pd1 S1 92.55(8)
C1 Pd1 Pd2 101.04(10)
N1 Pd1 Pd2 87.57(8)
N7 Pd1 Pd2 80.93(9)
S1 Pd1 Pd2 92.11(2)
C14 Pd2 N5 81.03(14)
C14 Pd2 N3 173.86(13)
N5 Pd2 N3 95.05(12)
C14 Pd2 S2 92.11(11)
N5 Pd2 S2 173.12(9)
N3 Pd2 S2 91.74(9)
C14 Pd2 Pd1 104.19(10)
N5 Pd2 Pd1 89.94(8)
N3 Pd2 Pd1 80.43(8)
S2 Pd2 Pd1 92.32(3)
C10 S1 Pd1 103.12(12)
C23 S2 Pd2 103.74(12)
C7 N1 N2 106.4(3)
C7 N1 Pd1 139.2(3)
N2 N1 Pd1 112.8(2)
C5 C6 C1 123.8(3)
C5 C6 N2 120.3(3)
C1 C6 N2 115.8(3)
C23 N7 C24 106.4(3)
C23 N7 Pd1 129.7(2)
C24 N7 Pd1 123.3(3)
C15 C14 C19 115.8(3)
C15 C14 Pd2 130.8(3)
C19 C14 Pd2 113.4(3)
C20 N5 N6 106.5(3)
C20 N5 Pd2 139.1(3)
N6 N5 Pd2 113.7(2)
C10 N4 C12 107.9(3)
C10 N4 C13 126.6(3)
C12 N4 C13 125.4(3)
C18 C19 C14 122.8(4)
C18 C19 N6 121.4(3)
C14 C19 N6 115.9(3)
C2 C1 C6 115.9(3)
C2 C1 Pd1 131.0(3)
C6 C1 Pd1 113.0(3)
C11 C12 N4 106.5(3)
C2 C3 C4 120.4(3)
C5 C4 C3 119.9(3)
C4 C5 C6 118.2(3)
C10 N3 C11 106.6(3)
C10 N3 Pd2 131.3(2)
C11 N3 Pd2 122.1(2)
N5 C20 C21 109.8(4)
C9 N2 N1 110.2(3)
C9 N2 C6 134.0(3)
N1 N2 C6 115.7(3)
N7 C23 N8 109.8(3)
N7 C23 S2 129.6(3)
N8 C23 S2 120.6(3)
C12 C11 N3 109.2(3)
C22 N6 N5 111.0(3)
C22 N6 C19 132.9(3)
N5 N6 C19 115.9(3)
C3 C2 C1 121.7(3)
N2 C9 C8 107.4(3)
C9 C8 C7 105.5(3)
N3 C10 N4 109.8(3)
N3 C10 S1 128.2(3)
N4 C10 S1 122.0(3)
N6 C22 C21 106.7(4)
C22 C21 C20 105.9(4)
N1 C7 C8 110.5(3)

loop_
_geom_bond_atom_site_label_1
_geom_bond_atom_site_label_2
_geom_bond_distance
N8 C23 1.357(4)
N8 C25 1.383(5)
N8 C26 1.455(5)
C25 C24 1.361(6)
C15 C16 1.383(5)
C15 C14 1.395(5)
C24 N7 1.370(5)
C18 C17 1.385(6)
C18 C19 1.386(5)
C17 C16 1.364(6)
C13 N4 1.464(4)
Pd1 C1 1.999(3)
Pd1 N1 2.042(3)
Pd1 N7 2.118(3)
Pd1 S1 2.2985(9)
Pd1 Pd2 2.9621(4)
Pd2 C14 2.006(3)
Pd2 N5 2.031(3)
Pd2 N3 2.121(3)
Pd2 S2 2.2925(10)
S1 C10 1.735(4)
S2 C23 1.731(4)
N1 C7 1.328(5)
N1 N2 1.363(4)
C6 C5 1.395(5)
C6 C1 1.405(5)
C6 N2 1.413(5)
N7 C23 1.341(5)
C14 C19 1.397(5)
N5 C20 1.330(5)
N5 N6 1.366(4)
N4 C10 1.354(4)
N4 C12 1.381(5)
C19 N6 1.415(5)
C1 C2 1.395(5)
C12 C11 1.349(5)
C3 C2 1.393(5)
C3 C4 1.397(5)
C4 C5 1.385(5)
N3 C10 1.334(4)
N3 C11 1.389(5)
C20 C21 1.406(6)
N2 C9 1.354(5)
N6 C22 1.350(5)
C9 C8 1.376(6)
C8 C7 1.395(5)
C22 C21 1.384(6)
